data_2232842
loop_
_publ_author_name
'Xiao, Zhu-Ping'
'Peng, Zhu-Yun'
'Luo, Qun'
'Wu, Ying'
'Yang, Ye-Ling'

_publ_section_title
;
 3-(4-Hydroxyphenyl)-7-methoxychroman-4-one monohydrate
;
_journal_coeditor_code LH5364
_journal_issue 12
_journal_name_full 'Acta Crystallographica Section E'
_journal_page_first o3212
_journal_paper_doi 10.1107/S1600536811046034
_journal_volume 67
_journal_year 2011
_chemical_formula_iupac 'C16 H14 O4, H2 O'
_chemical_formula_moiety 'C16 H14 O4, H2 O'
_chemical_formula_sum 'C16 H16 O5'
_chemical_formula_weight 288.29
_chemical_name_systematic
;
3-(4-Hydroxyphenyl)-7-methoxychroman-4-one monohydrate
;
_space_group_IT_number 14
_symmetry_cell_setting monoclinic
_symmetry_space_group_name_Hall '-P 2ybc'
_symmetry_space_group_name_H-M 'P 1 21/c 1'
_atom_sites_solution_hydrogens geom
_atom_sites_solution_primary direct
_atom_sites_solution_secondary difmap
_audit_creation_method SHELXL-97
_cell_angle_alpha 90.00
_cell_angle_beta 106.194(2)
_cell_angle_gamma 90.00
_cell_formula_units_Z 4
_cell_length_a 9.730(3)
_cell_length_b 17.977(5)
_cell_length_c 8.570(2)
_cell_measurement_reflns_used 2114
_cell_measurement_temperature 296(2)
_cell_measurement_theta_max 26.43
_cell_measurement_theta_min 2.71
_cell_volume 1439.6(7)
_computing_cell_refinement 'SAINT (Bruker, 2007)'
_computing_data_collection 'SMART (Bruker, 2007)'
_computing_data_reduction 'SAINT (Bruker, 2007)'
_computing_molecular_graphics 'SHELXTL (Sheldrick, 2008)'
_computing_publication_material 'SHELXL97 (Sheldrick, 2008)'
_computing_structure_refinement 'SHELXL97 (Sheldrick, 2008)'
_computing_structure_solution 'SHELXS97 (Sheldrick, 2008)'
_diffrn_ambient_temperature 296(2)
_diffrn_measured_fraction_theta_full 0.993
_diffrn_measured_fraction_theta_max 0.993
_diffrn_measurement_device_type 'Bruker SMART APEX CCD'
_diffrn_measurement_method '\f and \w scans'
_diffrn_radiation_monochromator graphite
_diffrn_radiation_source 'fine-focus sealed tube'
_diffrn_radiation_type MoK\a
_diffrn_radiation_wavelength 0.71073
_diffrn_reflns_av_R_equivalents 0.0307
_diffrn_reflns_av_sigmaI/netI 0.0302
_diffrn_reflns_limit_h_max 12
_diffrn_reflns_limit_h_min -12
_diffrn_reflns_limit_k_max 22
_diffrn_reflns_limit_k_min -22
_diffrn_reflns_limit_l_max 10
_diffrn_reflns_limit_l_min -10
_diffrn_reflns_number 11487
_diffrn_reflns_theta_full 27.00
_diffrn_reflns_theta_max 27.00
_diffrn_reflns_theta_min 2.46
_diffrn_standards_decay_% 0
_diffrn_standards_interval_count 0
_diffrn_standards_interval_time 0
_diffrn_standards_number 0
_exptl_absorpt_coefficient_mu 0.099
_exptl_absorpt_correction_T_max 0.9805
_exptl_absorpt_correction_T_min 0.9709
_exptl_absorpt_correction_type multi-scan
_exptl_absorpt_process_details '(SADABS; Sheldrick, 1996)'
_exptl_crystal_colour colorless
_exptl_crystal_density_diffrn 1.330
_exptl_crystal_density_method 'not measured'
_exptl_crystal_description block
_exptl_crystal_F_000 608
_exptl_crystal_size_max 0.30
_exptl_crystal_size_mid 0.20
_exptl_crystal_size_min 0.20
_refine_diff_density_max 0.334
_refine_diff_density_min -0.162
_refine_ls_extinction_method none
_refine_ls_goodness_of_fit_ref 1.043
_refine_ls_hydrogen_treatment mixed
_refine_ls_matrix_type full
_refine_ls_number_parameters 200
_refine_ls_number_reflns 3113
_refine_ls_number_restraints 0
_refine_ls_restrained_S_all 1.043
_refine_ls_R_factor_all 0.0837
_refine_ls_R_factor_gt 0.0509
_refine_ls_shift/su_max 0.000
_refine_ls_shift/su_mean 0.000
_refine_ls_structure_factor_coef Fsqd
_refine_ls_weighting_details 'calc w=1/[\s^2^(Fo^2^)+(0.0538P)^2^+0.3767P] where P=(Fo^2^+2Fc^2^)/3'
_refine_ls_weighting_scheme calc
_refine_ls_wR_factor_gt 0.1220
_refine_ls_wR_factor_ref 0.1379
_reflns_number_gt 2019
_reflns_number_total 3113
_reflns_threshold_expression I>2\s(I)
_cod_data_source_file lh5364.cif
_cod_data_source_block I
_cod_original_cell_volume 1439.6(6)
_cod_original_sg_symbol_H-M 'P 21/c'
_cod_database_code 2232842
_cod_database_fobs_code 2232842

loop_
_symmetry_equiv_pos_as_xyz
'x, y, z'
'-x, y+1/2, -z+1/2'
'-x, -y, -z'
'x, -y-1/2, z-1/2'

loop_
_atom_site_type_symbol
_atom_site_label
_atom_site_fract_x
_atom_site_fract_y
_atom_site_fract_z
_atom_site_U_iso_or_equiv
_atom_site_adp_type
_atom_site_calc_flag
_atom_site_refinement_flags
_atom_site_occupancy
_atom_site_symmetry_multiplicity
C C1 0.2951(2) 1.04367(12) 0.2561(3) 0.0630(6) Uani d . 1 1
H H1A 0.3289 1.0311 0.3705 0.076 Uiso calc R 1 1
H H1B 0.3722 1.0691 0.2267 0.076 Uiso calc R 1 1
C C2 0.2612(2) 0.97338(12) 0.1596(3) 0.0559(5) Uani d . 1 1
H H2 0.2348 0.9874 0.0445 0.067 Uiso calc R 1 1
C C3 0.1304(2) 0.93648(12) 0.1916(3) 0.0541(5) Uani d . 1 1
C C4 0.03218(19) 0.98545(10) 0.2438(2) 0.0454(5) Uani d . 1 1
C C5 -0.0930(2) 0.95830(11) 0.2750(2) 0.0515(5) Uani d . 1 1
H H5 -0.1103 0.9074 0.2698 0.062 Uiso calc R 1 1
C C6 -0.1897(2) 1.00472(11) 0.3125(3) 0.0529(5) Uani d . 1 1
H H6 -0.2720 0.9855 0.3325 0.064 Uiso calc R 1 1
C C7 -0.1647(2) 1.08125(12) 0.3209(2) 0.0506(5) Uani d . 1 1
C C8 -0.0416(2) 1.11027(11) 0.2938(3) 0.0540(5) Uani d . 1 1
H H8 -0.0246 1.1612 0.3000 0.065 Uiso calc R 1 1
C C9 0.0559(2) 1.06186(11) 0.2570(2) 0.0482(5) Uani d . 1 1
C C10 0.3882(2) 0.92093(11) 0.1881(3) 0.0499(5) Uani d . 1 1
C C11 0.4480(2) 0.90321(12) 0.0668(3) 0.0569(5) Uani d . 1 1
H H11 0.4123 0.9252 -0.0347 0.068 Uiso calc R 1 1
C C12 0.5599(2) 0.85359(12) 0.0907(3) 0.0568(5) Uani d . 1 1
H H12 0.5982 0.8421 0.0056 0.068 Uiso calc R 1 1
C C13 0.6149(2) 0.82111(11) 0.2404(3) 0.0523(5) Uani d . 1 1
C C14 0.5584(2) 0.83907(12) 0.3660(3) 0.0587(6) Uani d . 1 1
H H14 0.5963 0.8181 0.4681 0.070 Uiso calc R 1 1
C C15 0.4451(2) 0.88844(12) 0.3398(3) 0.0577(6) Uani d . 1 1
H H15 0.4066 0.9000 0.4246 0.069 Uiso calc R 1 1
C C16 -0.2487(3) 1.20180(15) 0.3705(4) 0.0983(10) Uani d . 1 1
H H16A -0.1630 1.2133 0.4545 0.147 Uiso calc R 1 1
H H16B -0.3294 1.2240 0.3962 0.147 Uiso calc R 1 1
H H16C -0.2411 1.2211 0.2688 0.147 Uiso calc R 1 1
H H5A 0.949(3) 0.8105(17) 0.083(3) 0.093(9) Uiso d . 1 1
H H5B 0.832(4) 0.764(2) -0.042(6) 0.162(16) Uiso d . 1 1
O O1 0.17584(15) 1.09344(8) 0.2323(2) 0.0641(4) Uani d . 1 1
O O2 0.10853(16) 0.87006(9) 0.1665(2) 0.0805(6) Uani d . 1 1
O O3 -0.26743(16) 1.12282(8) 0.3586(2) 0.0687(5) Uani d . 1 1
O O4 0.72298(18) 0.76992(10) 0.2689(2) 0.0773(5) Uani d . 1 1
H H4 0.7609 0.7711 0.1946 0.116 Uiso calc R 1 1
O O5 0.8803(2) 0.77481(10) 0.0708(3) 0.0741(5) Uani d . 1 1

loop_
_atom_site_aniso_label
_atom_site_aniso_U_11
_atom_site_aniso_U_22
_atom_site_aniso_U_33
_atom_site_aniso_U_12
_atom_site_aniso_U_13
_atom_site_aniso_U_23
C1 0.0498(12) 0.0499(12) 0.0940(18) -0.0034(10) 0.0277(12) -0.0004(11)
C2 0.0477(11) 0.0605(13) 0.0574(13) 0.0027(10) 0.0113(10) 0.0015(10)
C3 0.0419(11) 0.0472(12) 0.0660(14) -0.0005(9) 0.0032(10) -0.0042(10)
C4 0.0413(10) 0.0439(11) 0.0468(11) -0.0009(8) 0.0053(9) 0.0008(8)
C5 0.0479(11) 0.0453(11) 0.0573(13) -0.0062(9) 0.0080(10) -0.0004(9)
C6 0.0494(11) 0.0544(12) 0.0562(13) -0.0063(9) 0.0166(10) 0.0014(10)
C7 0.0499(11) 0.0540(12) 0.0492(12) 0.0061(9) 0.0160(9) 0.0016(9)
C8 0.0583(12) 0.0409(11) 0.0648(14) 0.0025(9) 0.0206(11) 0.0047(9)
C9 0.0451(11) 0.0453(11) 0.0539(12) -0.0021(9) 0.0133(9) 0.0054(9)
C10 0.0406(10) 0.0476(11) 0.0582(13) -0.0005(9) 0.0083(9) 0.0035(10)
C11 0.0540(12) 0.0622(14) 0.0508(13) 0.0036(10) 0.0086(10) 0.0074(10)
C12 0.0581(13) 0.0614(13) 0.0520(13) 0.0040(10) 0.0170(10) 0.0025(10)
C13 0.0458(11) 0.0469(11) 0.0625(14) 0.0035(9) 0.0123(10) 0.0042(10)
C14 0.0630(13) 0.0591(13) 0.0521(13) 0.0042(11) 0.0128(11) 0.0113(10)
C15 0.0571(12) 0.0606(13) 0.0607(14) 0.0006(10) 0.0252(11) -0.0004(11)
C16 0.102(2) 0.0595(16) 0.152(3) 0.0176(15) 0.067(2) -0.0024(17)
O1 0.0566(9) 0.0436(8) 0.0990(12) -0.0018(7) 0.0331(8) 0.0061(8)
O2 0.0518(9) 0.0526(10) 0.1353(16) -0.0072(7) 0.0228(10) -0.0261(10)
O3 0.0678(10) 0.0585(10) 0.0898(12) 0.0046(8) 0.0385(9) -0.0030(8)
O4 0.0805(11) 0.0754(11) 0.0794(12) 0.0351(9) 0.0278(9) 0.0175(9)
O5 0.0637(11) 0.0722(12) 0.0863(14) -0.0155(9) 0.0206(10) -0.0140(10)

loop_
_atom_type_symbol
_atom_type_description
_atom_type_scat_dispersion_real
_atom_type_scat_dispersion_imag
_atom_type_scat_source
C C 0.0033 0.0016 'International Tables Vol C Tables 4.2.6.8 and 6.1.1.4'
H H 0.0000 0.0000 'International Tables Vol C Tables 4.2.6.8 and 6.1.1.4'
O O 0.0106 0.0060 'International Tables Vol C Tables 4.2.6.8 and 6.1.1.4'

loop_
_geom_angle_atom_site_label_1
_geom_angle_atom_site_label_2
_geom_angle_atom_site_label_3
_geom_angle
O1 C1 C2 113.81(18)
O1 C1 H1A 108.8
C2 C1 H1A 108.8
O1 C1 H1B 108.8
C2 C1 H1B 108.8
H1A C1 H1B 107.7
C1 C2 C10 113.06(17)
C1 C2 C3 109.50(17)
C10 C2 C3 112.51(17)
C1 C2 H2 107.1
C10 C2 H2 107.1
C3 C2 H2 107.1
O2 C3 C4 123.18(19)
O2 C3 C2 120.41(19)
C4 C3 C2 116.32(18)
C9 C4 C5 117.36(18)
C9 C4 C3 120.86(17)
C5 C4 C3 121.71(18)
C6 C5 C4 121.66(19)
C6 C5 H5 119.2
C4 C5 H5 119.2
C5 C6 C7 119.60(19)
C5 C6 H6 120.2
C7 C6 H6 120.2
O3 C7 C8 124.17(19)
O3 C7 C6 115.17(18)
C8 C7 C6 120.66(18)
C7 C8 C9 118.69(18)
C7 C8 H8 120.7
C9 C8 H8 120.7
O1 C9 C8 116.26(17)
O1 C9 C4 121.74(17)
C8 C9 C4 121.99(18)
C11 C10 C15 118.12(19)
C11 C10 C2 121.57(19)
C15 C10 C2 120.30(19)
C10 C11 C12 121.7(2)
C10 C11 H11 119.1
C12 C11 H11 119.1
C13 C12 C11 120.0(2)
C13 C12 H12 120.0
C11 C12 H12 120.0
O4 C13 C12 122.2(2)
O4 C13 C14 118.25(19)
C12 C13 C14 119.57(19)
C13 C14 C15 119.8(2)
C13 C14 H14 120.1
C15 C14 H14 120.1
C14 C15 C10 120.8(2)
C14 C15 H15 119.6
C10 C15 H15 119.6
O3 C16 H16A 109.5
O3 C16 H16B 109.5
H16A C16 H16B 109.5
O3 C16 H16C 109.5
H16A C16 H16C 109.5
H16B C16 H16C 109.5
C9 O1 C1 114.27(15)
C7 O3 C16 118.38(18)
C13 O4 H4 109.5
H5A O5 H5B 113(3)

loop_
_geom_bond_atom_site_label_1
_geom_bond_atom_site_label_2
_geom_bond_distance
C1 O1 1.434(2)
C1 C2 1.496(3)
C1 H1A 0.9700
C1 H1B 0.9700
C2 C10 1.519(3)
C2 C3 1.527(3)
C2 H2 0.9800
C3 O2 1.221(2)
C3 C4 1.458(3)
C4 C9 1.392(3)
C4 C5 1.405(3)
C5 C6 1.362(3)
C5 H5 0.9300
C6 C7 1.395(3)
C6 H6 0.9300
C7 O3 1.357(2)
C7 C8 1.384(3)
C8 C9 1.386(3)
C8 H8 0.9300
C9 O1 1.367(2)
C10 C11 1.363(3)
C10 C15 1.392(3)
C11 C12 1.378(3)
C11 H11 0.9300
C12 C13 1.375(3)
C12 H12 0.9300
C13 O4 1.367(2)
C13 C14 1.376(3)
C14 C15 1.384(3)
C14 H14 0.9300
C15 H15 0.9300
C16 O3 1.432(3)
C16 H16A 0.9600
C16 H16B 0.9600
C16 H16C 0.9600
O4 H4 0.8200
O5 H5A 0.91(3)
O5 H5B 0.97(5)

loop_
_geom_hbond_atom_site_label_D
_geom_hbond_atom_site_label_H
_geom_hbond_atom_site_label_A
_geom_hbond_site_symmetry_A
_geom_hbond_distance_DH
_geom_hbond_distance_HA
_geom_hbond_distance_DA
_geom_hbond_angle_DHA
O4 H4 O5 . 0.82 1.78 2.585(2) 166.7
O5 H5A O2 1_655 0.91(3) 1.86(3) 2.742(3) 163(3)
O5 H5B O4 4_575 0.97(5) 1.78(5) 2.734(3) 168(4)
C8 H8 O5 2_655 0.93 2.55 3.397(3) 151.8
C2 H2 Cg1 2_575 0.98 2.86 3.745(3) 151
C6 H6 Cg2 1_455 0.93 2.97 3.748(3) 142

loop_
_geom_torsion_atom_site_label_1
_geom_torsion_atom_site_label_2
_geom_torsion_atom_site_label_3
_geom_torsion_atom_site_label_4
_geom_torsion
O1 C1 C2 C10 -179.23(17)
O1 C1 C2 C3 -52.9(2)
C1 C2 C3 O2 -158.3(2)
C10 C2 C3 O2 -31.6(3)
C1 C2 C3 C4 25.1(3)
C10 C2 C3 C4 151.69(18)
O2 C3 C4 C9 -174.3(2)
C2 C3 C4 C9 2.3(3)
O2 C3 C4 C5 2.6(3)
C2 C3 C4 C5 179.13(18)
C9 C4 C5 C6 1.7(3)
C3 C4 C5 C6 -175.30(19)
C4 C5 C6 C7 -0.1(3)
C5 C6 C7 O3 179.76(18)
C5 C6 C7 C8 -0.9(3)
O3 C7 C8 C9 179.62(19)
C6 C7 C8 C9 0.4(3)
C7 C8 C9 O1 -179.64(19)
C7 C8 C9 C4 1.2(3)
C5 C4 C9 O1 178.69(18)
C3 C4 C9 O1 -4.3(3)
C5 C4 C9 C8 -2.2(3)
C3 C4 C9 C8 174.76(19)
C1 C2 C10 C11 -115.6(2)
C3 C2 C10 C11 119.7(2)
C1 C2 C10 C15 65.6(3)
C3 C2 C10 C15 -59.1(3)
C15 C10 C11 C12 1.2(3)
C2 C10 C11 C12 -177.6(2)
C10 C11 C12 C13 -0.6(3)
C11 C12 C13 O4 178.0(2)
C11 C12 C13 C14 -0.6(3)
O4 C13 C14 C15 -177.44(19)
C12 C13 C14 C15 1.3(3)
C13 C14 C15 C10 -0.7(3)
C11 C10 C15 C14 -0.5(3)
C2 C10 C15 C14 178.31(19)
C8 C9 O1 C1 157.45(19)
C4 C9 O1 C1 -23.4(3)
C2 C1 O1 C9 53.4(3)
C8 C7 O3 C16 0.3(3)
C6 C7 O3 C16 179.6(2)
